data_2104695
loop_
_publ_author_name
'Cadoni, Marcella'
'Ferraris, Giovanni'

_publ_section_title
;
 Two new silicate structures based on a rhodesite-type heteropolyhedral
 microporous framework
;
_journal_coeditor_code WH5008
_journal_issue 2
_journal_name_full 'Acta Crystallographica Section B'
_journal_page_first 151
_journal_page_last 157
_journal_paper_doi 10.1107/S0108768109050009
_journal_volume 66
_journal_year 2010
_chemical_formula_moiety 'Na2 O19 Si8 Sr2 4(H2 O)'
_chemical_formula_sum 'H8 Na2 O23 Si8 Sr2'
_chemical_formula_weight 822.00
_chemical_name_common 'Sodium Strontium Silicate Hydrate'
_chemical_name_systematic 'BisSodium BisStrontium Octasilicate TetraHydrate'
_space_group_IT_number 15
_symmetry_cell_setting monoclinic
_symmetry_space_group_name_Hall '-C 2yc'
_symmetry_space_group_name_H-M 'C 1 2/c 1'
_atom_sites_solution_primary direct
_atom_sites_solution_secondary difmap
_audit_creation_method SHELXL-97
_cell_angle_alpha 90.00
_cell_angle_beta 92.5780(10)
_cell_angle_gamma 90.00
_cell_formula_units_Z 4
_cell_length_a 22.7681(2)
_cell_length_b 6.93520(10)
_cell_length_c 13.57890(10)
_cell_measurement_reflns_used 18102
_cell_measurement_temperature 293(2)
_cell_measurement_theta_max 32.5925
_cell_measurement_theta_min 2.9965
_cell_volume 2141.96(4)
_computing_cell_refinement
;
CrysAlis RED, Oxford Diffraction Ltd.,
Version 1.171.32.13 (release 29-11-2007 CrysAlis171 .NET)
(compiled Nov 29 2007,17:23:28)
;
_computing_data_collection
;
CrysAlis CCD, Oxford Diffraction Ltd.,
Version 1.171.32.13 (release 29-11-2007 CrysAlis171 .NET)
(compiled Nov 29 2007,17:23:28)
;
_computing_data_reduction
;
CrysAlis RED, Oxford Diffraction Ltd.,
Version 1.171.32.13 (release 29-11-2007 CrysAlis171 .NET)
(compiled Nov 29 2007,17:23:28)
;
_computing_molecular_graphics 'Ortep-3 for Windows (Farrugia, 1997)'
_computing_publication_material 'WinGX publication routines (Farrugia, 1999)'
_computing_structure_refinement 'SHELXL-97 (Sheldrick, 1997)'
_computing_structure_solution 'SHELXS-86 (Sheldrick, 1986)'
_diffrn_ambient_temperature 293(2)
_diffrn_detector_area_resol_mean 10.2890
_diffrn_measured_fraction_theta_full 0.965
_diffrn_measured_fraction_theta_max 0.965
_diffrn_measurement_device_type 'Oxford 'X Calibur Gemini Ultra'
_diffrn_measurement_method phi/omega
_diffrn_radiation_monochromator graphite
_diffrn_radiation_type MoK\a
_diffrn_radiation_wavelength 0.71073
_diffrn_reflns_av_R_equivalents 0.0300
_diffrn_reflns_av_sigmaI/netI 0.0227
_diffrn_reflns_limit_h_max 34
_diffrn_reflns_limit_h_min -34
_diffrn_reflns_limit_k_max 10
_diffrn_reflns_limit_k_min -10
_diffrn_reflns_limit_l_max 20
_diffrn_reflns_limit_l_min -20
_diffrn_reflns_number 33115
_diffrn_reflns_theta_full 32.67
_diffrn_reflns_theta_max 32.67
_diffrn_reflns_theta_min 3.00
_exptl_absorpt_coefficient_mu 5.577
_exptl_absorpt_correction_T_max 1.00000
_exptl_absorpt_correction_T_min 0.67806
_exptl_absorpt_correction_type multi-scan
_exptl_absorpt_process_details
;
 CrysAlis RED, Oxford Diffraction Ltd.,
Version 1.171.32.13 (release 29-11-2007 CrysAlis171 .NET)
(compiled Nov 29 2007,17:23:28)
Empirical absorption correction using spherical harmonics,
 implemented in SCALE3 ABSPACK scaling algorithm.
;
_exptl_crystal_colour colourless
_exptl_crystal_density_diffrn 2.549
_exptl_crystal_density_meas 2.8
_exptl_crystal_density_method 'not measured'
_exptl_crystal_description prism
_exptl_crystal_F_000 1608
_exptl_crystal_size_max 0.1
_exptl_crystal_size_mid 0.1
_exptl_crystal_size_min 0.06
_refine_diff_density_max 0.669
_refine_diff_density_min -0.768
_refine_ls_extinction_method none
_refine_ls_goodness_of_fit_ref 0.642
_refine_ls_matrix_type full
_refine_ls_number_parameters 176
_refine_ls_number_reflns 3801
_refine_ls_number_restraints 0
_refine_ls_restrained_S_all 0.642
_refine_ls_R_factor_all 0.0278
_refine_ls_R_factor_gt 0.0210
_refine_ls_shift/su_max 0.001
_refine_ls_shift/su_mean 0.000
_refine_ls_structure_factor_coef Fsqd
_refine_ls_weighting_details 'calc w=1/[\s^2^(Fo^2^)+(0.1000P)^2^+0.0000P] where P=(Fo^2^+2Fc^2^)/3'
_refine_ls_weighting_scheme calc
_refine_ls_wR_factor_gt 0.0752
_refine_ls_wR_factor_ref 0.0797
_reflns_number_gt 3317
_reflns_number_total 3801
_reflns_threshold_expression >2sigma(I)
_cod_data_source_file wh5008.cif
_cod_data_source_block TR09
_cod_depositor_comments
;
The following automatic conversions were performed:
'_exptl_absorpt_correction_type' value 'multi scan' changed to
'multi-scan' according to
'/home/saulius/struct/CIF-dictionaries/cif_core.dic' dictionary named
'cif_core.dic' version 2.4.1 from 2010-06-29.

Automatic conversion script
Id: cif_fix_enum 1527 2010-12-29 10:47:43Z saulius 
;
_cod_original_sg_symbol_H-M 'C 2/c'
_cod_database_code 2104695
_cod_database_fobs_code 2104695

loop_
_symmetry_equiv_pos_as_xyz
'x, y, z'
'-x, y, -z+1/2'
'x+1/2, y+1/2, z'
'-x+1/2, y+1/2, -z+1/2'
'-x, -y, -z'
'x, -y, z-1/2'
'-x+1/2, -y+1/2, -z'
'x+1/2, -y+1/2, z-1/2'

loop_
_atom_site_type_symbol
_atom_site_label
_atom_site_fract_x
_atom_site_fract_y
_atom_site_fract_z
_atom_site_U_iso_or_equiv
_atom_site_adp_type
_atom_site_calc_flag
_atom_site_refinement_flags
_atom_site_occupancy
_atom_site_disorder_assembly
_atom_site_disorder_group
Sr Sr1 0.230255(7) 0.05478(2) 0.285074(12) 0.01166(6) Uani d . 1 . .
Na Na1A 0.2560(5) 0.205(4) 0.0103(9) 0.021(2) Uani d P 0.41(5) . .
Na Na1B 0.2500 0.2500 0.0000 0.011(4) Uiso d SP 0.19(10) . .
Na Na2 0.0000 -0.4774(2) 0.2500 0.0256(3) Uani d S 1 . .
Si Si1 0.38207(2) 0.22489(7) 0.34130(3) 0.00815(10) Uani d . 1 . .
Si Si2 0.06306(2) 0.02662(7) 0.27778(3) 0.00617(9) Uani d . 1 . .
Si Si3 0.12176(2) 0.00371(7) 0.48267(3) 0.00905(10) Uani d . 1 . .
Si Si4 0.13289(2) 0.29376(6) 0.14488(3) 0.00692(9) Uani d . 1 . .
O O1 0.31879(6) 0.2654(2) 0.29484(11) 0.0174(3) Uani d . 1 . .
O O2 0.39274(7) 0.3042(2) 0.45335(10) 0.0177(3) Uani d . 1 . .
O O3 0.40168(6) -0.00207(18) 0.34627(10) 0.0124(2) Uani d . 1 . .
O O4 0.43473(6) 0.31930(18) 0.27663(10) 0.0129(2) Uani d . 1 . .
O O5 0.07045(7) 0.0026(2) 0.39463(10) 0.0154(3) Uani d . 1 . .
O O6 0.11451(5) 0.16453(18) 0.24108(9) 0.0110(2) Uani d . 1 . .
O O7 0.0000 0.1274(3) 0.2500 0.0104(3) Uani d S 1 . .
O O8 0.18615(7) 0.0043(3) 0.44556(12) 0.0236(3) Uani d . 1 . .
O O9 0.10550(6) -0.18733(19) 0.54689(9) 0.0151(3) Uani d . 1 . .
O O10 0.20195(5) 0.30527(18) 0.14957(9) 0.0107(2) Uani d . 1 . .
O OW1 0.05391(13) -0.4956(3) 0.40418(17) 0.0515(7) Uani d . 1 . .
O OW2A 0.2010(11) 0.5637(14) -0.1123(5) 0.064(4) Uani d P 0.73(4) . .
O OW2B 0.2246(6) 0.5864(16) -0.0979(13) 0.024(4) Uani d P 0.27(4) . .

loop_
_atom_site_aniso_label
_atom_site_aniso_U_11
_atom_site_aniso_U_22
_atom_site_aniso_U_33
_atom_site_aniso_U_12
_atom_site_aniso_U_13
_atom_site_aniso_U_23
Sr1 0.00849(9) 0.00975(9) 0.01653(9) -0.00028(5) -0.00171(6) 0.00336(5)
Na1A 0.0184(15) 0.028(6) 0.0157(17) -0.004(3) 0.0048(11) -0.005(3)
Na2 0.0223(7) 0.0260(6) 0.0286(7) 0.000 0.0005(5) 0.000
Si1 0.0083(2) 0.0057(2) 0.0104(2) -0.00050(15) -0.00076(15) 0.00063(15)
Si2 0.0058(2) 0.00650(19) 0.00611(19) 0.00014(14) -0.00032(15) 0.00036(14)
Si3 0.0106(2) 0.0097(2) 0.0069(2) 0.00078(17) 0.00033(16) 0.00024(16)
Si4 0.0072(2) 0.0053(2) 0.00820(18) -0.00049(15) -0.00045(15) -0.00006(14)
O1 0.0114(6) 0.0123(6) 0.0280(7) -0.0008(5) -0.0052(5) 0.0052(5)
O2 0.0268(8) 0.0137(6) 0.0127(6) 0.0025(5) -0.0006(5) -0.0039(5)
O3 0.0126(6) 0.0052(5) 0.0193(6) -0.0007(4) -0.0002(5) 0.0007(4)
O4 0.0118(6) 0.0096(5) 0.0178(6) 0.0002(5) 0.0038(5) 0.0049(5)
O5 0.0162(6) 0.0222(6) 0.0076(5) -0.0007(5) -0.0020(5) 0.0024(5)
O6 0.0096(5) 0.0105(5) 0.0128(5) -0.0012(4) 0.0006(4) 0.0037(4)
O7 0.0078(7) 0.0088(8) 0.0142(8) 0.000 -0.0027(6) 0.000
O8 0.0134(7) 0.0365(9) 0.0213(7) 0.0019(6) 0.0072(6) 0.0003(6)
O9 0.0180(7) 0.0133(6) 0.0134(5) -0.0009(5) -0.0048(5) 0.0053(5)
O10 0.0080(5) 0.0120(6) 0.0121(5) -0.0016(4) 0.0016(4) -0.0005(4)
OW1 0.083(2) 0.0373(10) 0.0319(11) -0.0048(12) -0.0187(12) 0.0012(9)
OW2A 0.085(11) 0.065(3) 0.044(2) 0.028(4) 0.005(4) 0.009(2)
OW2B 0.005(6) 0.031(5) 0.036(5) 0.005(3) 0.001(3) 0.012(3)

loop_
_atom_type_symbol
_atom_type_description
_atom_type_scat_dispersion_real
_atom_type_scat_dispersion_imag
_atom_type_scat_source
H H 0.0000 0.0000 'International Tables Vol C Tables 4.2.6.8 and 6.1.1.4'
Na Na 0.0362 0.0249 'International Tables Vol C Tables 4.2.6.8 and 6.1.1.4'
O O 0.0106 0.0060 'International Tables Vol C Tables 4.2.6.8 and 6.1.1.4'
Si Si 0.0817 0.0704 'International Tables Vol C Tables 4.2.6.8 and 6.1.1.4'
Sr Sr -1.5307 3.2498 'International Tables Vol C Tables 4.2.6.8 and 6.1.1.4'

loop_
_geom_angle_atom_site_label_1
_geom_angle_atom_site_label_2
_geom_angle_atom_site_label_3
_geom_angle_site_symmetry_1
_geom_angle_site_symmetry_3
_geom_angle
_geom_angle_publ_flag
O10 Sr1 O8 4_545 . 81.67(5) ?
O10 Sr1 O1 4_545 . 84.26(4) ?
O8 Sr1 O1 . . 113.42(5) ?
O10 Sr1 O1 4_545 4_545 81.59(4) ?
O8 Sr1 O1 . 4_545 94.44(6) ?
O1 Sr1 O1 . 4_545 146.43(3) ?
O10 Sr1 O10 4_545 . 149.385(13) ?
O8 Sr1 O10 . . 128.67(5) ?
O1 Sr1 O10 . . 79.59(4) ?
O1 Sr1 O10 4_545 . 97.87(4) ?
O10 Sr1 O6 4_545 . 147.52(4) ?
O8 Sr1 O6 . . 78.99(5) ?
O1 Sr1 O6 . . 127.46(4) ?
O1 Sr1 O6 4_545 . 74.22(4) ?
O10 Sr1 O6 . . 57.39(4) ?
O10 Sr1 OW2B 4_545 7 80.8(3) ?
O8 Sr1 OW2B . 7 152.3(2) ?
O1 Sr1 OW2B . 7 85.9(3) ?
O1 Sr1 OW2B 4_545 7 61.9(3) ?
O10 Sr1 OW2B . 7 72.3(2) ?
O6 Sr1 OW2B . 7 105.6(3) ?
O10 Sr1 OW2B 4_545 6_566 116.1(4) ?
O8 Sr1 OW2B . 6_566 67.4(3) ?
O1 Sr1 OW2B . 6_566 62.1(2) ?
O1 Sr1 OW2B 4_545 6_566 150.7(2) ?
O10 Sr1 OW2B . 6_566 78.6(4) ?
O6 Sr1 OW2B . 6_566 79.7(3) ?
OW2B Sr1 OW2B 7 6_566 140.1(4) ?
O10 Sr1 OW2A 4_545 7 75.4(2) ?
O8 Sr1 OW2A . 7 154.44(11) ?
O1 Sr1 OW2A . 7 75.6(5) ?
O1 Sr1 OW2A 4_545 7 71.4(4) ?
O10 Sr1 OW2A . 7 75.49(15) ?
O6 Sr1 OW2A . 7 115.5(4) ?
OW2B Sr1 OW2A 7 7 11.3(2) ?
OW2B Sr1 OW2A 6_566 7 133.5(4) ?
O10 Sr1 OW2A 4_545 6_566 126.0(4) ?
O8 Sr1 OW2A . 6_566 67.47(11) ?
O1 Sr1 OW2A . 6_566 70.3(4) ?
O1 Sr1 OW2A 4_545 6_566 141.2(4) ?
O10 Sr1 OW2A . 6_566 72.1(2) ?
O6 Sr1 OW2A . 6_566 68.9(5) ?
OW2B Sr1 OW2A 7 6_566 140.0(2) ?
OW2B Sr1 OW2A 6_566 6_566 10.89(18) ?
OW2A Sr1 OW2A 7 6_566 136.2(2) ?
O10 Sr1 Si4 4_545 . 162.91(3) ?
O8 Sr1 Si4 . . 106.93(4) ?
O1 Sr1 Si4 . . 104.91(3) ?
O1 Sr1 Si4 4_545 . 83.01(3) ?
O10 Sr1 Si4 . . 27.75(3) ?
O6 Sr1 Si4 . . 30.01(3) ?
OW2B Sr1 Si4 7 . 85.5(3) ?
OW2B Sr1 Si4 6_566 . 81.0(4) ?
OW2A Sr1 Si4 7 . 92.7(3) ?
OW2A Sr1 Si4 6_566 . 71.1(4) ?
O10 Sr1 Na1A 4_545 6_556 42.29(16) ?
O8 Sr1 Na1A . 6_556 39.63(10) ?
O1 Sr1 Na1A . 6_556 98.6(4) ?
O1 Sr1 Na1A 4_545 6_556 91.1(5) ?
O10 Sr1 Na1A . 6_556 166.3(4) ?
O6 Sr1 Na1A . 6_556 116.02(13) ?
OW2B Sr1 Na1A 7 6_556 121.3(4) ?
OW2B Sr1 Na1A 6_566 6_556 88.5(6) ?
OW2A Sr1 Na1A 7 6_556 117.4(3) ?
OW2A Sr1 Na1A 6_566 6_556 94.4(5) ?
Si4 Sr1 Na1A . 6_556 145.68(8) ?
Na1A Na1A O8 7 6 98.8(9) ?
Na1A Na1A OW2B 7 7 167.2(5) ?
O8 Na1A OW2B 6 7 76.3(9) ?
Na1A Na1A O10 7 . 82.0(9) ?
O8 Na1A O10 6 . 96.54(11) ?
OW2B Na1A O10 7 . 86.7(7) ?
Na1A Na1A O10 7 7 80.6(8) ?
O8 Na1A O10 6 7 86.14(10) ?
OW2B Na1A O10 7 7 110.6(10) ?
O10 Na1A O10 . 7 162.6(15) ?
Na1A Na1A OW2A 7 7 168.5(5) ?
O8 Na1A OW2A 6 7 89.3(11) ?
OW2B Na1A OW2A 7 7 13.5(3) ?
O10 Na1A OW2A . 7 88.9(7) ?
O10 Na1A OW2A 7 7 108.4(9) ?
Na1A Na1A O8 7 4 64.6(8) ?
O8 Na1A O8 6 4 163.4(15) ?
OW2B Na1A O8 7 4 119.9(9) ?
O10 Na1A O8 . 4 81.7(4) ?
O10 Na1A O8 7 4 90.8(5) ?
OW2A Na1A O8 7 4 107.2(8) ?
Na1A Na1A OW2B 7 . 9.8(4) ?
O8 Na1A OW2B 6 . 102.6(9) ?
OW2B Na1A OW2B 7 . 177.0(3) ?
O10 Na1A OW2B . . 90.7(9) ?
O10 Na1A OW2B 7 . 72.0(7) ?
OW2A Na1A OW2B 7 . 168.1(3) ?
O8 Na1A OW2B 4 . 61.0(7) ?
Na1A Na1A OW2A 7 . 8.9(4) ?
O8 Na1A OW2A 6 . 92.5(8) ?
OW2B Na1A OW2A 7 . 167.5(2) ?
O10 Na1A OW2A . . 89.0(9) ?
O10 Na1A OW2A 7 . 73.6(7) ?
OW2A Na1A OW2A 7 . 177.4(3) ?
O8 Na1A OW2A 4 . 70.9(9) ?
OW2B Na1A OW2A . . 10.4(2) ?
Na1A Na1A Si4 7 7 92.0(7) ?
O8 Na1A Si4 6 7 106.8(2) ?
OW2B Na1A Si4 7 7 100.7(8) ?
O10 Na1A Si4 . 7 156.6(4) ?
O10 Na1A Si4 7 7 25.38(9) ?
OW2A Na1A Si4 7 7 93.5(8) ?
O8 Na1A Si4 4 7 75.33(16) ?
OW2B Na1A Si4 . 7 82.2(5) ?
OW2A Na1A Si4 . 7 87.7(6) ?
Na1A Na1A O9 7 4 93.4(7) ?
O8 Na1A O9 6 4 133.7(4) ?
OW2B Na1A O9 7 4 98.5(8) ?
O10 Na1A O9 . 4 129.46(15) ?
O10 Na1A O9 7 4 52.04(6) ?
OW2A Na1A O9 7 4 86.8(8) ?
O8 Na1A O9 4 4 52.12(7) ?
OW2B Na1A O9 . 4 84.3(5) ?
OW2A Na1A O9 . 4 93.2(7) ?
Si4 Na1A O9 7 4 27.88(3) ?
Na1A Na1A Si3 7 6 90.2(7) ?
O8 Na1A Si3 6 6 23.44(9) ?
OW2B Na1A Si3 7 6 80.7(6) ?
O10 Na1A Si3 . 6 73.73(9) ?
O10 Na1A Si3 7 6 106.27(15) ?
OW2A Na1A Si3 7 6 94.1(8) ?
O8 Na1A Si3 4 6 147.1(9) ?
OW2B Na1A Si3 . 6 97.2(7) ?
OW2A Na1A Si3 . 6 86.9(7) ?
Si4 Na1A Si3 7 6 129.17(10) ?
O9 Na1A Si3 4 6 156.8(2) ?
Na1A Na1B O10 7 7 89.3(4) ?
Na1A Na1B O10 7 . 90.7(4) ?
O10 Na1B O10 7 . 180.00(8) ?
Na1A Na1B O8 7 6 107.5(4) ?
O10 Na1B O8 7 6 85.04(5) ?
O10 Na1B O8 . 6 94.96(5) ?
Na1A Na1B O8 7 4 72.5(4) ?
O10 Na1B O8 7 4 94.96(5) ?
O10 Na1B O8 . 4 85.04(5) ?
O8 Na1B O8 6 4 180.00(12) ?
Na1A Na1B OW2B 7 7 168.9(4) ?
O10 Na1B OW2B 7 7 100.5(3) ?
O10 Na1B OW2B . 7 79.5(3) ?
O8 Na1B OW2B 6 7 68.4(4) ?
O8 Na1B OW2B 4 7 111.6(4) ?
Na1A Na1B OW2B 7 . 11.1(4) ?
O10 Na1B OW2B 7 . 79.5(3) ?
O10 Na1B OW2B . . 100.5(3) ?
O8 Na1B OW2B 6 . 111.6(4) ?
O8 Na1B OW2B 4 . 68.4(4) ?
OW2B Na1B OW2B 7 . 180.0(11) ?
Na1A Na1B OW2A 7 . 10.1(4) ?
O10 Na1B OW2A 7 . 81.40(19) ?
O10 Na1B OW2A . . 98.60(19) ?
O8 Na1B OW2A 6 . 100.4(5) ?
O8 Na1B OW2A 4 . 79.6(5) ?
OW2B Na1B OW2A 7 . 168.2(2) ?
OW2B Na1B OW2A . . 11.8(2) ?
Na1A Na1B OW2A 7 7 169.9(4) ?
O10 Na1B OW2A 7 7 98.60(19) ?
O10 Na1B OW2A . 7 81.40(19) ?
O8 Na1B OW2A 6 7 79.6(5) ?
O8 Na1B OW2A 4 7 100.4(5) ?
OW2B Na1B OW2A 7 7 11.8(2) ?
OW2B Na1B OW2A . 7 168.2(2) ?
OW2A Na1B OW2A . 7 180.0(11) ?
Na1A Na1B Si4 7 7 98.2(4) ?
O10 Na1B Si4 7 7 24.36(3) ?
O10 Na1B Si4 . 7 155.64(3) ?
O8 Na1B Si4 6 7 103.77(4) ?
O8 Na1B Si4 4 7 76.23(4) ?
OW2B Na1B Si4 7 7 92.91(19) ?
OW2B Na1B Si4 . 7 87.09(19) ?
OW2A Na1B Si4 . 7 93.2(3) ?
OW2A Na1B Si4 7 7 86.8(3) ?
Na1A Na1B Si4 7 . 81.8(4) ?
O10 Na1B Si4 7 . 155.64(3) ?
O10 Na1B Si4 . . 24.36(3) ?
O8 Na1B Si4 6 . 76.23(4) ?
O8 Na1B Si4 4 . 103.77(4) ?
OW2B Na1B Si4 7 . 87.09(19) ?
OW2B Na1B Si4 . . 92.91(19) ?
OW2A Na1B Si4 . . 86.8(3) ?
OW2A Na1B Si4 7 . 93.2(3) ?
Si4 Na1B Si4 7 . 180.000(18) ?
Na1A Na1B O9 7 4 99.5(4) ?
O10 Na1B O9 7 4 51.42(4) ?
O10 Na1B O9 . 4 128.58(4) ?
O8 Na1B O9 6 4 128.13(4) ?
O8 Na1B O9 4 4 51.87(4) ?
OW2B Na1B O9 7 4 90.8(3) ?
OW2B Na1B O9 . 4 89.2(3) ?
OW2A Na1B O9 . 4 99.2(5) ?
OW2A Na1B O9 7 4 80.8(5) ?
Si4 Na1B O9 7 4 27.57(2) ?
Si4 Na1B O9 . 4 152.43(2) ?
OW1 Na2 OW1 . 2 173.90(12) ?
OW1 Na2 O4 . 4_545 83.57(7) ?
OW1 Na2 O4 2 4_545 101.36(7) ?
OW1 Na2 O4 . 3_445 101.36(7) ?
OW1 Na2 O4 2 3_445 83.57(7) ?
O4 Na2 O4 4_545 3_445 73.82(7) ?
OW1 Na2 O3 . 3_445 88.64(8) ?
OW1 Na2 O3 2 3_445 90.96(8) ?
O4 Na2 O3 4_545 3_445 128.87(6) ?
O4 Na2 O3 3_445 3_445 58.40(4) ?
OW1 Na2 O3 . 4_545 90.96(8) ?
OW1 Na2 O3 2 4_545 88.64(8) ?
O4 Na2 O3 4_545 4_545 58.40(4) ?
O4 Na2 O3 3_445 4_545 128.87(6) ?
O3 Na2 O3 3_445 4_545 172.58(8) ?
OW1 Na2 O7 . 1_545 86.95(6) ?
OW1 Na2 O7 2 1_545 86.95(6) ?
O4 Na2 O7 4_545 1_545 143.09(3) ?
O4 Na2 O7 3_445 1_545 143.09(3) ?
O3 Na2 O7 3_445 1_545 86.29(4) ?
O3 Na2 O7 4_545 1_545 86.29(4) ?
OW1 Na2 Si1 . 4_545 87.55(7) ?
OW1 Na2 Si1 2 4_545 95.03(7) ?
O4 Na2 Si1 4_545 4_545 29.24(3) ?
O4 Na2 Si1 3_445 4_545 101.34(5) ?
O3 Na2 Si1 3_445 4_545 158.11(6) ?
O3 Na2 Si1 4_545 4_545 29.17(3) ?
O7 Na2 Si1 1_545 4_545 115.00(2) ?
OW1 Na2 Si1 . 3_445 95.03(7) ?
OW1 Na2 Si1 2 3_445 87.55(7) ?
O4 Na2 Si1 4_545 3_445 101.34(5) ?
O4 Na2 Si1 3_445 3_445 29.24(3) ?
O3 Na2 Si1 3_445 3_445 29.17(3) ?
O3 Na2 Si1 4_545 3_445 158.11(6) ?
O7 Na2 Si1 1_545 3_445 115.00(2) ?
Si1 Na2 Si1 4_545 3_445 130.00(4) ?
OW1 Na2 O6 . 2_545 106.17(7) ?
OW1 Na2 O6 2 2_545 69.40(7) ?
O4 Na2 O6 4_545 2_545 168.03(5) ?
O4 Na2 O6 3_445 2_545 97.06(3) ?
O3 Na2 O6 3_445 2_545 46.41(4) ?
O3 Na2 O6 4_545 2_545 126.90(5) ?
O7 Na2 O6 1_545 2_545 46.48(2) ?
Si1 Na2 O6 4_545 2_545 154.39(3) ?
Si1 Na2 O6 3_445 2_545 71.35(2) ?
OW1 Na2 O6 . 1_545 69.40(7) ?
OW1 Na2 O6 2 1_545 106.17(7) ?
O4 Na2 O6 4_545 1_545 97.06(3) ?
O4 Na2 O6 3_445 1_545 168.03(5) ?
O3 Na2 O6 3_445 1_545 126.90(5) ?
O3 Na2 O6 4_545 1_545 46.41(4) ?
O7 Na2 O6 1_545 1_545 46.48(2) ?
Si1 Na2 O6 4_545 1_545 71.35(2) ?
Si1 Na2 O6 3_445 1_545 154.39(3) ?
O6 Na2 O6 2_545 1_545 92.96(5) ?
O1 Si1 O2 . . 114.26(8) ?
O1 Si1 O3 . . 115.59(7) ?
O2 Si1 O3 . . 104.93(7) ?
O1 Si1 O4 . . 112.92(7) ?
O2 Si1 O4 . . 106.37(8) ?
O3 Si1 O4 . . 101.52(7) ?
O1 Si1 Na2 . 3 131.91(6) ?
O2 Si1 Na2 . 3 113.78(6) ?
O3 Si1 Na2 . 3 52.06(5) ?
O4 Si1 Na2 . 3 49.50(5) ?
O1 Si1 Sr1 . . 31.04(5) ?
O2 Si1 Sr1 . . 113.57(6) ?
O3 Si1 Sr1 . . 87.27(5) ?
O4 Si1 Sr1 . . 135.23(5) ?
Na2 Si1 Sr1 3 . 123.52(2) ?
O1 Si1 Sr1 . 4 28.54(5) ?
O2 Si1 Sr1 . 4 106.83(6) ?
O3 Si1 Sr1 . 4 141.03(5) ?
O4 Si1 Sr1 . 4 90.64(5) ?
Na2 Si1 Sr1 3 4 128.877(17) ?
Sr1 Si1 Sr1 . 4 59.546(7) ?
O5 Si2 O6 . . 108.93(7) ?
O5 Si2 O4 . 4_545 110.90(8) ?
O6 Si2 O4 . 4_545 110.42(7) ?
O5 Si2 O7 . . 109.14(6) ?
O6 Si2 O7 . . 108.67(7) ?
O4 Si2 O7 4_545 . 108.74(7) ?
O5 Si2 Sr1 . . 85.36(6) ?
O6 Si2 Sr1 . . 40.24(5) ?
O4 Si2 Sr1 4_545 . 90.34(5) ?
O7 Si2 Sr1 . . 148.77(5) ?
O8 Si3 O2 . 7_556 112.48(9) ?
O8 Si3 O5 . . 114.33(8) ?
O2 Si3 O5 7_556 . 103.79(8) ?
O8 Si3 O9 . . 114.18(9) ?
O2 Si3 O9 7_556 . 108.72(8) ?
O5 Si3 O9 . . 102.38(7) ?
O8 Si3 Na1A . 6_556 35.6(2) ?
O2 Si3 Na1A 7_556 6_556 119.6(5) ?
O5 Si3 Na1A . 6_556 133.7(4) ?
O9 Si3 Na1A . 6_556 79.6(3) ?
O8 Si3 Na1B . 4_545 38.27(7) ?
O2 Si3 Na1B 7_556 4_545 125.30(6) ?
O5 Si3 Na1B . 4_545 129.07(6) ?
O9 Si3 Na1B . 4_545 76.06(5) ?
Na1A Si3 Na1B 6_556 4_545 6.1(6) ?
O8 Si3 Na1A . 4_545 41.5(3) ?
O2 Si3 Na1A 7_556 4_545 130.9(5) ?
O5 Si3 Na1A . 4_545 124.3(4) ?
O9 Si3 Na1A . 4_545 72.7(3) ?
Na1A Si3 Na1A 6_556 4_545 12.1(11) ?
Na1B Si3 Na1A 4_545 4_545 6.0(5) ?
O8 Si3 Sr1 . . 27.75(6) ?
O2 Si3 Sr1 7_556 . 117.38(6) ?
O5 Si3 Sr1 . . 87.09(5) ?
O9 Si3 Sr1 . . 129.07(6) ?
Na1A Si3 Sr1 6_556 . 59.93(6) ?
Na1B Si3 Sr1 4_545 . 60.502(8) ?
Na1A Si3 Sr1 4_545 . 61.41(11) ?
O10 Si4 O9 . 6 113.78(7) ?
O10 Si4 O3 . 4 116.03(7) ?
O9 Si4 O3 6 4 106.69(7) ?
O10 Si4 O6 . . 106.47(7) ?
O9 Si4 O6 6 . 107.45(7) ?
O3 Si4 O6 4 . 105.84(7) ?
O10 Si4 Sr1 . . 50.07(5) ?
O9 Si4 Sr1 6 . 117.90(5) ?
O3 Si4 Sr1 4 . 135.12(5) ?
O6 Si4 Sr1 . . 57.30(5) ?
O10 Si4 Na1A . 7 41.1(3) ?
O9 Si4 Na1A 6 7 76.08(7) ?
O3 Si4 Na1A 4 7 115.1(5) ?
O6 Si4 Na1A . 7 136.1(6) ?
Sr1 Si4 Na1A . 7 81.8(5) ?
O10 Si4 Na1B . . 38.63(4) ?
O9 Si4 Na1B 6 . 76.53(5) ?
O3 Si4 Na1B 4 . 121.01(5) ?
O6 Si4 Na1B . . 129.95(5) ?
Sr1 Si4 Na1B . . 76.407(10) ?
Na1A Si4 Na1B 7 . 6.2(6) ?
O10 Si4 Na1A . . 36.91(13) ?
O9 Si4 Na1A 6 . 77.12(9) ?
O3 Si4 Na1A 4 . 126.7(5) ?
O6 Si4 Na1A . . 124.0(5) ?
Sr1 Si4 Na1A . . 71.2(5) ?
Na1A Si4 Na1A 7 . 12.1(11) ?
Na1B Si4 Na1A . . 6.0(5) ?
O10 Si4 Sr1 . 4 29.99(5) ?
O9 Si4 Sr1 6 4 136.36(6) ?
O3 Si4 Sr1 4 4 87.69(5) ?
O6 Si4 Sr1 . 4 107.64(5) ?
Sr1 Si4 Sr1 . 4 63.932(8) ?
Na1A Si4 Sr1 7 4 60.69(5) ?
Na1B Si4 Sr1 . 4 61.158(8) ?
Na1A Si4 Sr1 . 4 61.96(10) ?
Si1 O1 Sr1 . . 129.95(8) ?
Si1 O1 Sr1 . 4 134.11(8) ?
Sr1 O1 Sr1 . 4 95.88(4) ?
Si1 O1 O2 . . 33.49(5) ?
Sr1 O1 O2 . . 125.35(7) ?
Sr1 O1 O2 4 . 121.03(6) ?
Si1 O1 O4 . . 34.49(5) ?
Sr1 O1 O4 . . 150.83(7) ?
Sr1 O1 O4 4 . 105.54(6) ?
O2 O1 O4 . . 58.47(5) ?
Si1 O1 O3 . . 32.93(4) ?
Sr1 O1 O3 . . 99.47(5) ?
Sr1 O1 O3 4 . 160.88(7) ?
O2 O1 O3 . . 57.23(5) ?
O4 O1 O3 . . 56.26(5) ?
Si1 O1 OW2B . 6_566 124.0(4) ?
Sr1 O1 OW2B . 6_566 67.1(2) ?
Sr1 O1 OW2B 4 6_566 66.6(4) ?
O2 O1 OW2B . 6_566 90.8(4) ?
O4 O1 OW2B . 6_566 139.9(3) ?
O3 O1 OW2B . 6_566 130.4(4) ?
Si1 O1 O6 . 4 77.50(6) ?
Sr1 O1 O6 . 4 152.53(6) ?
Sr1 O1 O6 4 4 56.65(4) ?
O2 O1 O6 . 4 75.60(5) ?
O4 O1 O6 . 4 52.56(4) ?
O3 O1 O6 . 4 107.49(6) ?
OW2B O1 O6 6_566 4 98.0(2) ?
Si1 O1 OW2A . 6_566 132.0(3) ?
Sr1 O1 OW2A . 6_566 63.42(15) ?
Sr1 O1 OW2A 4 6_566 61.13(19) ?
O2 O1 OW2A . 6_566 98.7(3) ?
O4 O1 OW2A . 6_566 144.94(19) ?
O3 O1 OW2A . 6_566 136.7(2) ?
OW2B O1 OW2A 6_566 6_566 8.1(2) ?
O6 O1 OW2A 4 6_566 98.60(10) ?
Si1 O1 O10 . . 165.65(9) ?
Sr1 O1 O10 . . 51.60(3) ?
Sr1 O1 O10 4 . 48.40(3) ?
O2 O1 O10 . . 160.73(7) ?
O4 O1 O10 . . 135.43(6) ?
O3 O1 O10 . . 138.97(6) ?
OW2B O1 O10 6_566 . 70.4(4) ?
O6 O1 O10 4 . 102.40(5) ?
OW2A O1 O10 6_566 . 62.3(3) ?
Si1 O1 O10 . 4_545 82.76(6) ?
Sr1 O1 O10 . 4_545 47.48(3) ?
Sr1 O1 O10 4 4_545 143.08(5) ?
O2 O1 O10 . 4_545 90.25(5) ?
O4 O1 O10 . 4_545 107.75(5) ?
O3 O1 O10 . 4_545 52.32(4) ?
OW2B O1 O10 6_566 4_545 96.5(2) ?
O6 O1 O10 4 4_545 159.80(5) ?
OW2A O1 O10 6_566 4_545 97.74(11) ?
O10 O1 O10 . 4_545 95.67(5) ?
Si1 O1 OW2A . 7 105.2(4) ?
Sr1 O1 OW2A . 7 58.9(4) ?
Sr1 O1 OW2A 4 7 100.37(17) ?
O2 O1 OW2A . 7 135.4(3) ?
O4 O1 OW2A . 7 97.2(4) ?
O3 O1 OW2A . 7 78.2(3) ?
OW2B O1 OW2A 6_566 7 122.7(2) ?
O6 O1 OW2A 4 7 121.3(3) ?
OW2A O1 OW2A 6_566 7 116.5(2) ?
O10 O1 OW2A . 7 62.3(3) ?
O10 O1 OW2A 4_545 7 60.16(13) ?
Si1 O2 Si3 . 7_556 138.48(10) ?
Si1 O2 O5 . 7_556 163.28(9) ?
Si3 O2 O5 7_556 7_556 38.12(5) ?
Si1 O2 O3 . . 37.68(5) ?
Si3 O2 O3 7_556 . 172.78(10) ?
O5 O2 O3 7_556 . 148.06(8) ?
Si1 O2 O4 . . 37.17(5) ?
Si3 O2 O4 7_556 . 122.99(8) ?
O5 O2 O4 7_556 . 126.47(7) ?
O3 O2 O4 . . 58.53(5) ?
Si1 O2 O9 . 7_556 109.79(7) ?
Si3 O2 O9 7_556 7_556 35.70(5) ?
O5 O2 O9 7_556 7_556 58.34(5) ?
O3 O2 O9 . 7_556 144.94(7) ?
O4 O2 O9 . 7_556 87.29(6) ?
Si1 O2 O8 . 7_556 125.10(9) ?
Si3 O2 O8 7_556 7_556 33.03(5) ?
O5 O2 O8 7_556 7_556 61.91(6) ?
O3 O2 O8 . 7_556 140.43(8) ?
O4 O2 O8 . 7_556 137.13(7) ?
O9 O2 O8 7_556 7_556 60.84(6) ?
Si1 O2 O1 . . 32.25(5) ?
Si3 O2 O1 7_556 . 111.94(8) ?
O5 O2 O1 7_556 . 149.98(8) ?
O3 O2 O1 . . 61.95(5) ?
O4 O2 O1 . . 60.81(5) ?
O9 O2 O1 7_556 . 96.20(6) ?
O8 O2 O1 7_556 . 92.86(7) ?
Si1 O2 OW1 . 7_546 112.90(8) ?
Si3 O2 OW1 7_556 7_546 108.34(7) ?
O5 O2 OW1 7_556 7_546 75.76(6) ?
O3 O2 OW1 . 7_546 75.24(6) ?
O4 O2 OW1 . 7_546 116.75(8) ?
O9 O2 OW1 7_556 7_546 133.34(7) ?
O8 O2 OW1 7_556 7_546 106.10(8) ?
O1 O2 OW1 . 7_546 130.23(7) ?
Si4 O3 Si1 4_545 . 135.08(9) ?
Si4 O3 O4 4_545 . 160.15(9) ?
Si1 O3 O4 . . 39.47(5) ?
Si4 O3 O2 4_545 . 128.49(8) ?
Si1 O3 O2 . . 37.39(5) ?
O4 O3 O2 . . 61.48(5) ?
Si4 O3 O9 4_545 7_546 36.58(4) ?
Si1 O3 O9 . 7_546 142.56(8) ?
O4 O3 O9 . 7_546 163.04(7) ?
O2 O3 O9 . 7_546 110.93(7) ?
Si4 O3 O6 4_545 4_545 37.43(4) ?
Si1 O3 O6 . 4_545 142.98(8) ?
O4 O3 O6 . 4_545 129.98(7) ?
O2 O3 O6 . 4_545 165.23(8) ?
O9 O3 O6 7_546 4_545 60.73(5) ?
Si4 O3 Na2 4_545 3 121.01(7) ?
Si1 O3 Na2 . 3 98.77(7) ?
O4 O3 Na2 . 3 59.32(5) ?
O2 O3 Na2 . 3 108.30(6) ?
O9 O3 Na2 7_546 3 113.82(6) ?
O6 O3 Na2 4_545 3 86.47(6) ?
Si4 O3 O10 4_545 4_545 31.38(4) ?
Si1 O3 O10 . 4_545 103.80(7) ?
O4 O3 O10 . 4_545 135.22(7) ?
O2 O3 O10 . 4_545 107.58(6) ?
O9 O3 O10 7_546 4_545 60.35(5) ?
O6 O3 O10 4_545 4_545 57.97(5) ?
Na2 O3 O10 3 4_545 142.85(6) ?
Si4 O3 O1 4_545 . 106.30(7) ?
Si1 O3 O1 . . 31.48(4) ?
O4 O3 O1 . . 61.34(5) ?
O2 O3 O1 . . 60.81(5) ?
O9 O3 O1 7_546 . 130.36(7) ?
O6 O3 O1 4_545 . 113.89(6) ?
Na2 O3 O1 3 . 114.96(6) ?
O10 O3 O1 4_545 . 75.34(5) ?
Si4 O3 OW1 4_545 7_546 92.54(7) ?
Si1 O3 OW1 . 7_546 96.37(7) ?
O4 O3 OW1 . 7_546 106.66(6) ?
O2 O3 OW1 . 7_546 59.01(6) ?
O9 O3 OW1 7_546 7_546 58.59(5) ?
O6 O3 OW1 4_545 7_546 117.67(6) ?
Na2 O3 OW1 3 7_546 105.37(7) ?
O10 O3 OW1 4_545 7_546 101.04(7) ?
O1 O3 OW1 . 7_546 114.85(7) ?
Si4 O3 Sr1 4_545 . 68.16(5) ?
Si1 O3 Sr1 . . 68.43(5) ?
O4 O3 Sr1 . . 98.01(5) ?
O2 O3 Sr1 . . 86.26(5) ?
O9 O3 Sr1 7_546 . 96.48(5) ?
O6 O3 Sr1 4_545 . 82.87(4) ?
Na2 O3 Sr1 3 . 137.27(5) ?
O10 O3 Sr1 4_545 . 37.50(3) ?
O1 O3 Sr1 . . 38.15(3) ?
OW1 O3 Sr1 7_546 . 116.24(6) ?
Si2 O4 Si1 4 . 129.24(9) ?
Si2 O4 O3 4 . 164.23(8) ?
Si1 O4 O3 . . 39.01(4) ?
Si2 O4 Na2 4 3 128.05(7) ?
Si1 O4 Na2 . 3 101.26(6) ?
O3 O4 Na2 . 3 62.28(5) ?
Si2 O4 O2 4 . 118.22(7) ?
Si1 O4 O2 . . 36.46(5) ?
O3 O4 O2 . . 59.99(5) ?
Na2 O4 O2 3 . 109.44(5) ?
Si2 O4 O7 4 3 35.73(4) ?
Si1 O4 O7 . 3 145.13(8) ?
O3 O4 O7 . 3 159.62(7) ?
Na2 O4 O7 3 3 107.23(5) ?
O2 O4 O7 . 3 112.86(6) ?
Si2 O4 O5 4 4 34.29(4) ?
Si1 O4 O5 . 4 130.69(8) ?
O3 O4 O5 . 4 138.03(7) ?
Na2 O4 O5 3 4 105.28(6) ?
O2 O4 O5 . 4 144.92(7) ?
O7 O4 O5 3 4 59.59(4) ?
Si2 O4 O6 4 4 34.67(4) ?
Si1 O4 O6 . 4 95.28(6) ?
O3 O4 O6 . 4 133.88(7) ?
Na2 O4 O6 3 4 162.61(6) ?
O2 O4 O6 . 4 87.08(6) ?
O7 O4 O6 3 4 59.61(5) ?
O5 O4 O6 4 4 58.98(5) ?
Si2 O4 O1 4 . 102.48(7) ?
Si1 O4 O1 . . 32.59(4) ?
O3 O4 O1 . . 62.40(5) ?
Na2 O4 O1 3 . 118.52(6) ?
O2 O4 O1 . . 60.72(5) ?
O7 O4 O1 3 . 133.39(6) ?
O5 O4 O1 4 . 98.18(6) ?
O6 O4 O1 4 . 73.79(5) ?
Si2 O4 O4 4 2_655 80.98(5) ?
Si1 O4 O4 . 2_655 148.49(7) ?
O3 O4 O4 . 2_655 112.96(5) ?
Na2 O4 O4 3 2_655 53.09(3) ?
O2 O4 O4 . 2_655 127.42(8) ?
O7 O4 O4 3 2_655 54.13(4) ?
O5 O4 O4 4 2_655 78.45(6) ?
O6 O4 O4 4 2_655 112.72(4) ?
O1 O4 O4 . 2_655 168.58(7) ?
Si2 O4 OW1 4 4 104.06(7) ?
Si1 O4 OW1 . 4 102.47(8) ?
O3 O4 OW1 . 4 74.45(6) ?
Na2 O4 OW1 3 4 45.75(5) ?
O2 O4 OW1 . 4 134.16(7) ?
O7 O4 OW1 3 4 111.73(6) ?
O5 O4 OW1 4 4 70.53(6) ?
O6 O4 OW1 4 4 125.21(7) ?
O1 O4 OW1 . 4 94.96(7) ?
O4 O4 OW1 2_655 4 73.62(6) ?
Si2 O4 Sr1 4 4 66.69(5) ?
Si1 O4 Sr1 . 4 65.87(4) ?
O3 O4 Sr1 . 4 98.02(5) ?
Na2 O4 Sr1 3 4 144.11(5) ?
O2 O4 Sr1 . 4 80.60(4) ?
O7 O4 Sr1 3 4 99.44(4) ?
O5 O4 Sr1 4 4 68.25(4) ?
O6 O4 Sr1 4 4 41.43(3) ?
O1 O4 Sr1 . 4 35.81(3) ?
O4 O4 Sr1 2_655 4 145.56(5) ?
OW1 O4 Sr1 4 4 102.16(6) ?
Si2 O5 Si3 . . 140.05(10) ?
Si2 O5 O9 . . 151.06(9) ?
Si3 O5 O9 . . 38.87(5) ?
Si2 O5 O2 . 7_556 139.43(9) ?
Si3 O5 O2 . 7_556 38.09(5) ?
O9 O5 O2 . 7_556 62.55(5) ?
Si2 O5 O6 . . 35.69(4) ?
Si3 O5 O6 . . 107.15(7) ?
O9 O5 O6 . . 138.88(7) ?
O2 O5 O6 7_556 . 107.11(7) ?
Si2 O5 O7 . . 35.80(4) ?
Si3 O5 O7 . . 159.78(9) ?
O9 O5 O7 . . 159.29(8) ?
O2 O5 O7 7_556 . 126.50(8) ?
O6 O5 O7 . . 60.27(4) ?
Si2 O5 O4 . 4_545 34.82(5) ?
Si3 O5 O4 . 4_545 130.33(8) ?
O9 O5 O4 . 4_545 117.67(7) ?
O2 O5 O4 7_556 4_545 162.89(8) ?
O6 O5 O4 . 4_545 60.55(5) ?
O7 O5 O4 . 4_545 60.00(5) ?
Si2 O5 O8 . . 108.23(8) ?
Si3 O5 O8 . . 32.12(5) ?
O9 O5 O8 . . 61.79(6) ?
O2 O5 O8 7_556 . 60.76(6) ?
O6 O5 O8 . . 78.25(6) ?
O7 O5 O8 . . 138.41(7) ?
O4 O5 O8 4_545 . 103.42(7) ?
Si2 O5 OW1 . . 97.71(7) ?
Si3 O5 OW1 . . 93.02(7) ?
O9 O5 OW1 . . 59.14(6) ?
O2 O5 OW1 7_556 . 121.34(7) ?
O6 O5 OW1 . . 120.25(7) ?
O7 O5 OW1 . . 106.97(7) ?
O4 O5 OW1 4_545 . 63.60(6) ?
O8 O5 OW1 . . 95.81(7) ?
Si2 O5 Sr1 . . 71.25(5) ?
Si3 O5 Sr1 . . 68.90(5) ?
O9 O5 Sr1 . . 95.25(5) ?
O2 O5 Sr1 7_556 . 88.99(5) ?
O6 O5 Sr1 . . 43.64(4) ?
O7 O5 Sr1 . . 103.10(4) ?
O4 O5 Sr1 4_545 . 73.91(4) ?
O8 O5 Sr1 . . 36.99(4) ?
OW1 O5 Sr1 . . 101.84(6) ?
Si2 O6 Si4 . . 141.33(8) ?
Si2 O6 O10 . . 163.87(8) ?
Si4 O6 O10 . . 35.69(4) ?
Si2 O6 O5 . . 35.39(4) ?
Si4 O6 O5 . . 170.08(8) ?
O10 O6 O5 . . 151.52(7) ?
Si2 O6 O3 . 4 125.17(7) ?
Si4 O6 O3 . 4 36.73(4) ?
O10 O6 O3 . 4 62.89(5) ?
O5 O6 O3 . 4 133.74(7) ?
Si2 O6 O7 . . 35.89(5) ?
Si4 O6 O7 . . 112.11(6) ?
O10 O6 O7 . . 147.80(6) ?
O5 O6 O7 . . 60.20(4) ?
O3 O6 O7 4 . 89.29(6) ?
Si2 O6 O9 . 6 108.67(7) ?
Si4 O6 O9 . 6 35.87(4) ?
O10 O6 O9 . 6 61.59(5) ?
O5 O6 O9 . 6 143.97(7) ?
O3 O6 O9 4 6 59.43(5) ?
O7 O6 O9 . 6 91.10(5) ?
Si2 O6 O4 . 4_545 34.91(4) ?
Si4 O6 O4 . 4_545 122.62(7) ?
O10 O6 O4 . 4_545 129.00(6) ?
O5 O6 O4 . 4_545 60.47(5) ?
O3 O6 O4 4 4_545 134.97(7) ?
O7 O6 O4 . 4_545 59.95(5) ?
O9 O6 O4 6 4_545 87.13(6) ?
Si2 O6 Sr1 . . 117.82(6) ?
Si4 O6 Sr1 . . 92.69(5) ?
O10 O6 Sr1 . . 57.58(4) ?
O5 O6 Sr1 . . 96.04(5) ?
O3 O6 Sr1 4 . 116.86(5) ?
O7 O6 Sr1 . . 153.57(6) ?
O9 O6 Sr1 6 . 105.14(5) ?
O4 O6 Sr1 4_545 . 99.50(5) ?
Si2 O6 O1 . 4_545 83.70(6) ?
Si4 O6 O1 . 4_545 102.09(6) ?
O10 O6 O1 . 4_545 82.67(5) ?
O5 O6 O1 . 4_545 87.23(5) ?
O3 O6 O1 4 4_545 138.77(6) ?
O7 O6 O1 . 4_545 113.60(6) ?
O9 O6 O1 6 4_545 85.17(5) ?
O4 O6 O1 4_545 4_545 53.65(4) ?
Sr1 O6 O1 . 4_545 49.13(3) ?
Si2 O6 OW2A . 6_566 124.88(15) ?
Si4 O6 OW2A . 6_566 90.09(10) ?
O10 O6 OW2A . 6_566 68.0(2) ?
O5 O6 OW2A . 6_566 90.25(12) ?
O3 O6 OW2A 4 6_566 80.7(3) ?
O7 O6 OW2A . 6_566 126.2(4) ?
O9 O6 OW2A 6 6_566 125.56(11) ?
O4 O6 OW2A 4_545 6_566 143.5(2) ?
Sr1 O6 OW2A . 6_566 59.8(4) ?
O1 O6 OW2A 4_545 6_566 108.0(4) ?
Si2 O6 O8 . . 83.11(5) ?
Si4 O6 O8 . . 134.77(7) ?
O10 O6 O8 . . 99.61(5) ?
O5 O6 O8 . . 52.00(5) ?
O3 O6 O8 4 . 136.29(6) ?
O7 O6 O8 . . 112.14(5) ?
O9 O6 O8 6 . 149.50(6) ?
O4 O6 O8 4_545 . 87.92(5) ?
Sr1 O6 O8 . . 46.31(3) ?
O1 O6 O8 4_545 . 67.85(5) ?
OW2A O6 O8 6_566 . 55.8(2) ?
Si2 O7 Si2 2 . 129.07(12) ?
Si2 O7 O5 2 2 35.06(4) ?
Si2 O7 O5 . 2 122.34(8) ?
Si2 O7 O5 2 . 122.34(8) ?
Si2 O7 O5 . . 35.06(4) ?
O5 O7 O5 2 . 141.49(10) ?
Si2 O7 O6 2 2 35.44(3) ?
Si2 O7 O6 . 2 154.01(8) ?
O5 O7 O6 2 2 59.53(4) ?
O5 O7 O6 . 2 124.87(5) ?
Si2 O7 O6 2 . 154.01(8) ?
Si2 O7 O6 . . 35.44(3) ?
O5 O7 O6 2 . 124.87(5) ?
O5 O7 O6 . . 59.53(4) ?
O6 O7 O6 2 . 168.77(9) ?
Si2 O7 O4 2 3_445 35.53(5) ?
Si2 O7 O4 . 3_445 96.71(8) ?
O5 O7 O4 2 3_445 60.41(5) ?
O5 O7 O4 . 3_445 87.66(6) ?
O6 O7 O4 2 3_445 60.44(4) ?
O6 O7 O4 . 3_445 130.69(7) ?
Si2 O7 O4 2 4_545 96.71(8) ?
Si2 O7 O4 . 4_545 35.53(5) ?
O5 O7 O4 2 4_545 87.66(6) ?
O5 O7 O4 . 4_545 60.41(5) ?
O6 O7 O4 2 4_545 130.69(7) ?
O6 O7 O4 . 4_545 60.44(4) ?
O4 O7 O4 3_445 4_545 71.73(7) ?
Si2 O7 Na2 2 1_565 115.47(6) ?
Si2 O7 Na2 . 1_565 115.47(6) ?
O5 O7 Na2 2 1_565 109.26(5) ?
O5 O7 Na2 . 1_565 109.26(5) ?
O6 O7 Na2 2 1_565 84.38(5) ?
O6 O7 Na2 . 1_565 84.38(5) ?
O4 O7 Na2 3_445 1_565 144.13(4) ?
O4 O7 Na2 4_545 1_565 144.13(4) ?
Si3 O8 Na1A . 6_556 121.0(3) ?
Si3 O8 Na1B . 4_545 117.61(9) ?
Na1A O8 Na1B 6_556 4_545 8.7(8) ?
Si3 O8 Sr1 . . 134.98(10) ?
Na1A O8 Sr1 6_556 . 97.22(10) ?
Na1B O8 Sr1 4_545 . 96.45(6) ?
Si3 O8 Na1A . 4_545 114.1(3) ?
Na1A O8 Na1A 6_556 4_545 16.6(15) ?
Na1B O8 Na1A 4_545 4_545 7.9(7) ?
Sr1 O8 Na1A . 4_545 95.61(10) ?
Si3 O8 O2 . 7_556 34.49(5) ?
Na1A O8 O2 6_556 7_556 126.1(3) ?
Na1B O8 O2 4_545 7_556 128.72(7) ?
Sr1 O8 O2 . 7_556 134.08(8) ?
Na1A O8 O2 4_545 7_556 130.28(13) ?
Si3 O8 O5 . . 33.55(5) ?
Na1A O8 O5 6_556 . 138.3(7) ?
Na1B O8 O5 4_545 . 130.73(8) ?
Sr1 O8 O5 . . 101.91(6) ?
Na1A O8 O5 4_545 . 123.6(6) ?
O2 O8 O5 7_556 . 57.33(5) ?
Si3 O8 O9 . . 33.68(5) ?
Na1A O8 O9 6_556 . 88.2(4) ?
Na1B O8 O9 4_545 . 84.07(6) ?
Sr1 O8 O9 . . 146.68(8) ?
Na1A O8 O9 4_545 . 80.4(3) ?
O2 O8 O9 7_556 . 59.47(5) ?
O5 O8 O9 . . 56.47(5) ?
Si3 O8 OW2B . 4_545 114.0(2) ?
Na1A O8 OW2B 6_556 4_545 53.1(8) ?
Na1B O8 OW2B 4_545 4_545 61.6(2) ?
Sr1 O8 OW2B . 4_545 107.7(2) ?
Na1A O8 OW2B 4_545 4_545 69.4(7) ?
O2 O8 OW2B 7_556 4_545 90.10(19) ?
O5 O8 OW2B . 4_545 146.39(19) ?
O9 O8 OW2B . 4_545 101.8(2) ?
Si3 O8 OW2B . 6_566 110.2(2) ?
Na1A O8 OW2B 6_556 6_566 117.7(8) ?
Na1B O8 OW2B 4_545 6_566 125.1(3) ?
Sr1 O8 OW2B . 6_566 64.1(2) ?
Na1A O8 OW2B 4_545 6_566 131.7(6) ?
O2 O8 OW2B 7_556 6_566 80.84(18) ?
O5 O8 OW2B . 6_566 104.0(3) ?
O9 O8 OW2B . 6_566 140.30(18) ?
OW2B O8 OW2B 4_545 6_566 75.8(6) ?
Si3 O8 OW2A . 6_566 101.3(4) ?
Na1A O8 OW2A 6_556 6_566 128.5(9) ?
Na1B O8 OW2A 4_545 6_566 135.9(5) ?
Sr1 O8 OW2A . 6_566 65.66(19) ?
Na1A O8 OW2A 4_545 6_566 142.2(7) ?
O2 O8 OW2A 7_556 6_566 74.6(3) ?
O5 O8 OW2A . 6_566 93.2(5) ?
O9 O8 OW2A . 6_566 133.4(4) ?
OW2B O8 OW2A 4_545 6_566 84.9(6) ?
OW2B O8 OW2A 6_566 6_566 10.8(2) ?
Si3 O8 O10 . 4_545 153.40(10) ?
Na1A O8 O10 6_556 4_545 48.42(15) ?
Na1B O8 O10 4_545 4_545 47.47(4) ?
Sr1 O8 O10 . 4_545 49.07(4) ?
Na1A O8 O10 4_545 4_545 47.65(9) ?
O2 O8 O10 7_556 4_545 170.00(8) ?
O5 O8 O10 . 4_545 132.66(7) ?
O9 O8 O10 . 4_545 124.28(7) ?
OW2B O8 O10 4_545 4_545 80.08(19) ?
OW2B O8 O10 6_566 4_545 94.75(19) ?
OW2A O8 O10 6_566 4_545 102.4(4) ?
Si4 O9 Si3 6_556 . 135.84(9) ?
Si4 O9 O5 6_556 . 174.58(9) ?
Si3 O9 O5 . . 38.75(5) ?
Si4 O9 O3 6_556 7_546 36.72(4) ?
Si3 O9 O3 . 7_546 170.53(9) ?
O5 O9 O3 . 7_546 148.58(7) ?
Si4 O9 O6 6_556 6_556 36.68(4) ?
Si3 O9 O6 . 6_556 118.30(7) ?
O5 O9 O6 . 6_556 141.86(7) ?
O3 O9 O6 7_546 6_556 59.84(5) ?
Si4 O9 O2 6_556 7_556 116.80(7) ?
Si3 O9 O2 . 7_556 35.58(5) ?
O5 O9 O2 . 7_556 59.11(5) ?
O3 O9 O2 7_546 7_556 145.94(7) ?
O6 O9 O2 6_556 7_556 86.61(5) ?
Si4 O9 O10 6_556 6_556 32.54(4) ?
Si3 O9 O10 . 6_556 108.95(7) ?
O5 O9 O10 . 6_556 143.15(7) ?
O3 O9 O10 7_546 6_556 61.83(5) ?
O6 O9 O10 6_556 6_556 58.19(5) ?
O2 O9 O10 7_556 6_556 107.11(6) ?
Si4 O9 O8 6_556 . 113.44(8) ?
Si3 O9 O8 . . 32.15(5) ?
O5 O9 O8 . . 61.74(6) ?
O3 O9 O8 7_546 . 138.87(7) ?
O6 O9 O8 6_556 . 117.15(7) ?
O2 O9 O8 7_556 . 59.70(6) ?
O10 O9 O8 6_556 . 81.65(6) ?
Si4 O9 OW1 6_556 . 108.77(7) ?
Si3 O9 OW1 . . 108.38(7) ?
O5 O9 OW1 . . 75.63(6) ?
O3 O9 OW1 7_546 . 75.23(6) ?
O6 O9 OW1 6_556 . 132.82(7) ?
O2 O9 OW1 7_556 . 134.28(6) ?
O10 O9 OW1 6_556 . 113.34(7) ?
O8 O9 OW1 . . 105.68(8) ?
Si4 O9 Na1A 6_556 4_545 76.04(7) ?
Si3 O9 Na1A . 4_545 79.6(3) ?
O5 O9 Na1A . 4_545 100.93(8) ?
O3 O9 Na1A 7_546 4_545 91.6(3) ?
O6 O9 Na1A 6_556 4_545 102.3(3) ?
O2 O9 Na1A 7_556 4_545 101.9(5) ?
O10 O9 Na1A 6_556 4_545 45.32(14) ?
O8 O9 Na1A . 4_545 47.5(3) ?
OW1 O9 Na1A . 4_545 92.1(5) ?
Si4 O9 Na1B 6_556 4_545 75.90(5) ?
Si3 O9 Na1B . 4_545 76.13(5) ?
O5 O9 Na1B . 4_545 100.60(5) ?
O3 O9 Na1B 7_546 4_545 94.81(5) ?
O6 O9 Na1B 6_556 4_545 99.32(5) ?
O2 O9 Na1B 7_556 4_545 96.46(5) ?
O10 O9 Na1B 6_556 4_545 44.08(3) ?
O8 O9 Na1B . 4_545 44.06(4) ?
OW1 O9 Na1B . 4_545 97.92(7) ?
Na1A O9 Na1B 4_545 4_545 6.1(6) ?
Si4 O9 Na1A 6_556 6_556 75.91(7) ?
Si3 O9 Na1A . 6_556 72.9(3) ?
O5 O9 Na1A . 6_556 100.17(8) ?
O3 O9 Na1A 7_546 6_556 97.8(3) ?
O6 O9 Na1A 6_556 6_556 96.4(3) ?
O2 O9 Na1A 7_556 6_556 91.2(5) ?
O10 O9 Na1A 6_556 6_556 43.50(5) ?
O8 O9 Na1A . 6_556 41.2(2) ?
OW1 O9 Na1A . 6_556 103.6(5) ?
Na1A O9 Na1A 4_545 6_556 12.1(11) ?
Na1B O9 Na1A 4_545 6_556 5.9(5) ?
Si4 O10 Na1B . . 117.01(6) ?
Si4 O10 Na1A . . 120.0(2) ?
Na1B O10 Na1A . . 8.7(8) ?
Si4 O10 Na1A . 7 113.5(3) ?
Na1B O10 Na1A . 7 8.7(8) ?
Na1A O10 Na1A . 7 17.4(15) ?
Si4 O10 Sr1 . 4 131.36(7) ?
Na1B O10 Sr1 . 4 96.67(4) ?
Na1A O10 Sr1 . 4 98.7(2) ?
Na1A O10 Sr1 7 4 94.5(2) ?
Si4 O10 O6 . . 37.83(4) ?
Na1B O10 O6 . . 137.96(6) ?
Na1A O10 O6 . . 134.5(4) ?
Na1A O10 O6 7 . 140.05(15) ?
Sr1 O10 O6 4 . 125.24(6) ?
Si4 O10 Sr1 . . 102.18(6) ?
Na1B O10 Sr1 . . 112.87(5) ?
Na1A O10 Sr1 . . 104.2(8) ?
Na1A O10 Sr1 7 . 121.5(8) ?
Sr1 O10 Sr1 4 . 94.79(4) ?
O6 O10 Sr1 . . 65.03(4) ?
Si4 O10 O9 . 6 33.68(4) ?
Na1B O10 O9 . 6 84.50(5) ?
Na1A O10 O9 . 6 86.49(19) ?
Na1A O10 O9 7 6 82.64(17) ?
Sr1 O10 O9 4 6 152.96(6) ?
O6 O10 O9 . 6 60.22(5) ?
Sr1 O10 O9 . 6 109.71(5) ?
Si4 O10 O3 . 4 32.59(4) ?
Na1B O10 O3 . 4 122.02(6) ?
Na1A O10 O3 . 4 129.4(6) ?
Na1A O10 O3 7 4 114.5(7) ?
Sr1 O10 O3 4 4 100.27(5) ?
O6 O10 O3 . 4 59.13(5) ?
Sr1 O10 O3 . 4 120.27(5) ?
O9 O10 O3 6 4 57.83(5) ?
Si4 O10 O8 . 4 144.43(7) ?
Na1B O10 O8 . 4 47.50(4) ?
Na1A O10 O8 . 4 50.7(3) ?
Na1A O10 O8 7 4 45.44(15) ?
Sr1 O10 O8 4 4 49.26(4) ?
O6 O10 O8 . 4 174.49(6) ?
Sr1 O10 O8 . 4 113.36(5) ?
O9 O10 O8 6 4 124.60(6) ?
O3 O10 O8 4 4 120.11(6) ?
Si4 O10 O1 . . 144.04(7) ?
Na1B O10 O1 . . 96.26(5) ?
Na1A O10 O1 . . 91.1(5) ?
Na1A O10 O1 7 . 101.3(4) ?
Sr1 O10 O1 4 . 50.01(3) ?
O6 O10 O1 . . 107.64(5) ?
Sr1 O10 O1 . . 48.82(3) ?
O9 O10 O1 6 . 156.93(6) ?
O3 O10 O1 4 . 135.85(6) ?
O8 O10 O1 4 . 68.85(5) ?
Si4 O10 OW2B . 7 117.9(3) ?
Na1B O10 OW2B . 7 55.0(2) ?
Na1A O10 OW2B . 7 46.3(8) ?
Na1A O10 OW2B 7 7 63.6(8) ?
Sr1 O10 OW2B 4 7 110.0(3) ?
O6 O10 OW2B . 7 101.61(17) ?
Sr1 O10 OW2B . 7 58.9(3) ?
O9 O10 OW2B 6 7 92.9(4) ?
O3 O10 OW2B 4 7 149.7(3) ?
O8 O10 OW2B 4 7 81.31(18) ?
O1 O10 OW2B . 7 69.4(4) ?
Na2 OW1 O9 . . 133.03(9) ?
Na2 OW1 O2 . 7_546 139.30(10) ?
O9 OW1 O2 . 7_546 87.64(7) ?
Na2 OW1 O4 . 4_545 50.68(5) ?
O9 OW1 O4 . 4_545 88.18(6) ?
O2 OW1 O4 7_546 4_545 151.56(11) ?
Na2 OW1 OW2A . 6_556 114.81(17) ?
O9 OW1 OW2A . 6_556 77.82(11) ?
O2 OW1 OW2A 7_546 6_556 65.50(17) ?
O4 OW1 OW2A 4_545 6_556 86.13(17) ?
Na2 OW1 O5 . . 88.10(7) ?
O9 OW1 O5 . . 45.22(4) ?
O2 OW1 O5 7_546 . 132.04(8) ?
O4 OW1 O5 4_545 . 45.87(4) ?
OW2A OW1 O5 6_556 . 91.53(13) ?
Na2 OW1 O3 . 7_546 165.52(12) ?
O9 OW1 O3 . 7_546 46.19(4) ?
O2 OW1 O3 7_546 7_546 45.75(4) ?
O4 OW1 O3 4_545 7_546 134.02(8) ?
OW2A OW1 O3 6_556 7_546 79.64(15) ?
O5 OW1 O3 . 7_546 90.78(6) ?
OW2B OW2A Na1A . 7 71.6(13) ?
OW2B OW2A Na1B . . 72.3(13) ?
Na1A OW2A Na1B 7 . 1.46(16) ?
OW2B OW2A Sr1 . 7 80(2) ?
Na1A OW2A Sr1 7 7 91.4(4) ?
Na1B OW2A Sr1 . 7 90.2(3) ?
OW2B OW2A Sr1 . 6_565 72.9(18) ?
Na1A OW2A Sr1 7 6_565 143.7(11) ?
Na1B OW2A Sr1 . 6_565 144.1(10) ?
Sr1 OW2A Sr1 7 6_565 75.5(3) ?
OW2B OW2A O8 . 6_565 76.4(15) ?
Na1A OW2A O8 7 6_565 128.4(6) ?
Na1B OW2A O8 . 6_565 129.9(5) ?
Sr1 OW2A O8 7 6_565 121.8(5) ?
Sr1 OW2A O8 6_565 6_565 46.87(15) ?
OW2B OW2A Na1A . . 72.9(13) ?
Na1A OW2A Na1A 7 . 2.6(3) ?
Na1B OW2A Na1A . . 1.14(10) ?
Sr1 OW2A Na1A 7 . 89.4(3) ?
Sr1 OW2A Na1A 6_565 . 144.3(9) ?
O8 OW2A Na1A 6_565 . 131.0(5) ?
OW2B OW2A O1 . 6_565 43(2) ?
Na1A OW2A O1 7 6_565 100.3(7) ?
Na1B OW2A O1 . 6_565 100.2(7) ?
Sr1 OW2A O1 7 6_565 47.5(3) ?
Sr1 OW2A O1 6_565 6_565 46.3(3) ?
O8 OW2A O1 6_565 6_565 81.2(5) ?
Na1A OW2A O1 . 6_565 100.1(6) ?
OW2B OW2A O6 . 6_565 123.9(18) ?
Na1A OW2A O6 7 6_565 164.4(10) ?
Na1B OW2A O6 . 6_565 163.6(9) ?
Sr1 OW2A O6 7 6_565 90.17(17) ?
Sr1 OW2A O6 6_565 6_565 51.35(9) ?
O8 OW2A O6 6_565 6_565 62.49(13) ?
Na1A OW2A O6 . 6_565 162.8(8) ?
O1 OW2A O6 6_565 6_565 92.2(2) ?
OW2B OW2A O10 . 6_565 102(2) ?
Na1A OW2A O10 7 6_565 135.8(3) ?
Na1B OW2A O10 . 6_565 134.5(3) ?
Sr1 OW2A O10 7 6_565 45.07(8) ?
Sr1 OW2A O10 6_565 6_565 47.22(9) ?
O8 OW2A O10 6_565 6_565 89.31(15) ?
Na1A OW2A O10 . 6_565 133.5(3) ?
O1 OW2A O10 6_565 6_565 59.0(2) ?
O6 OW2A O10 6_565 6_565 45.51(12) ?
OW2B OW2A O8 . 4 31.5(15) ?
Na1A OW2A O8 7 4 43.0(3) ?
Na1B OW2A O8 . 4 44.0(3) ?
Sr1 OW2A O8 7 4 94.8(6) ?
Sr1 OW2A O8 6_565 4 103.6(7) ?
O8 OW2A O8 6_565 4 92.1(5) ?
Na1A OW2A O8 . 4 44.8(2) ?
O1 OW2A O8 6_565 4 71.8(5) ?
O6 OW2A O8 6_565 4 152.2(6) ?
O10 OW2A O8 6_565 4 129.9(7) ?
OW2B OW2A O1 . 7 121(2) ?
Na1A OW2A O1 7 7 86.5(3) ?
Na1B OW2A O1 . 7 85.03(18) ?
Sr1 OW2A O1 7 7 45.42(11) ?
Sr1 OW2A O1 6_565 7 105.83(15) ?
O8 OW2A O1 6_565 7 145.1(4) ?
Na1A OW2A O1 . 7 83.90(19) ?
O1 OW2A O1 6_565 7 92.7(2) ?
O6 OW2A O1 6_565 7 83.6(4) ?
O10 OW2A O1 6_565 7 58.94(15) ?
O8 OW2A O1 4 7 118.8(3) ?
OW2A OW2B Na1A . 7 94.9(14) ?
OW2A OW2B Na1B . . 95.9(14) ?
Na1A OW2B Na1B 7 . 1.70(19) ?
OW2A OW2B O1 . 6_565 129(2) ?
Na1A OW2B O1 7 6_565 115.9(5) ?
Na1B OW2B O1 . 6_565 114.2(4) ?
OW2A OW2B O8 . 4 142.4(18) ?
Na1A OW2B O8 7 4 50.6(4) ?
Na1B OW2B O8 . 4 50.0(3) ?
O1 OW2B O8 6_565 4 85.1(4) ?
OW2A OW2B Sr1 . 7 88(2) ?
Na1A OW2B Sr1 7 7 94.8(4) ?
Na1B OW2B Sr1 . 7 93.5(3) ?
O1 OW2B Sr1 6_565 7 51.51(18) ?
O8 OW2B Sr1 4 7 106.8(4) ?
OW2A OW2B Sr1 . 6_565 96.2(18) ?
Na1A OW2B Sr1 7 6_565 166.5(5) ?
Na1B OW2B Sr1 . 6_565 164.9(5) ?
O1 OW2B Sr1 6_565 6_565 50.78(16) ?
O8 OW2B Sr1 4 6_565 120.3(6) ?
Sr1 OW2B Sr1 7 6_565 77.9(3) ?
OW2A OW2B O8 . 6_565 92.9(14) ?
Na1A OW2B O8 7 6_565 138.3(7) ?
Na1B OW2B O8 . 6_565 139.5(6) ?
O1 OW2B O8 6_565 6_565 89.6(3) ?
O8 OW2B O8 4 6_565 104.2(6) ?
Sr1 OW2B O8 7 6_565 126.3(4) ?
Sr1 OW2B O8 6_565 6_565 48.55(16) ?
OW2A OW2B Na1A . . 96.7(14) ?
Na1A OW2B Na1A 7 . 3.0(3) ?
Na1B OW2B Na1A . . 1.30(12) ?
O1 OW2B Na1A 6_565 . 112.9(4) ?
O8 OW2B Na1A 4 . 49.6(3) ?
Sr1 OW2B Na1A 7 . 92.5(3) ?
Sr1 OW2B Na1A 6_565 . 163.6(4) ?
O8 OW2B Na1A 6_565 . 140.3(6) ?
OW2A OW2B O10 . 7 100.0(17) ?
Na1A OW2B O10 7 7 47.0(3) ?
Na1B OW2B O10 . 7 45.49(16) ?
O1 OW2B O10 6_565 7 77.6(2) ?
O8 OW2B O10 4 7 69.0(3) ?
Sr1 OW2B O10 7 7 48.75(17) ?
Sr1 OW2B O10 6_565 7 123.1(3) ?
O8 OW2B O10 6_565 7 165.8(5) ?
Na1A OW2B O10 . 7 44.36(18) ?

loop_
_geom_bond_atom_site_label_1
_geom_bond_atom_site_label_2
_geom_bond_site_symmetry_2
_geom_bond_distance
_geom_bond_publ_flag
Sr1 O10 4_545 2.4580(12) ?
Sr1 O8 . 2.4651(16) ?
Sr1 O1 . 2.4882(14) ?
Sr1 O1 4_545 2.5184(13) ?
Sr1 O10 . 2.5907(13) ?
Sr1 O6 . 2.7820(13) ?
Sr1 OW2B 7 2.952(14) ?
Sr1 OW2B 6_566 2.959(10) ?
Sr1 OW2A 7 2.993(10) ?
Sr1 OW2A 6_566 3.077(12) ?
Sr1 Si4 . 3.3024(5) ?
Sr1 Na1A 6_556 3.576(3) ?
Na1A Na1A 7 0.73(7) ?
Na1A O8 6 2.299(6) ?
Na1A OW2B 7 2.38(3) ?
Na1A O10 . 2.404(6) ?
Na1A O10 7 2.413(6) ?
Na1A OW2A 7 2.50(3) ?
Na1A O8 4 2.516(15) ?
Na1A OW2B . 3.09(3) ?
Na1A OW2A . 3.21(3) ?
Na1A Si4 7 3.365(3) ?
Na1A O9 4 3.366(4) ?
Na1A Si3 6 3.387(3) ?
Na1B Na1A 7 0.36(3) ?
Na1B O10 7 2.3809(12) ?
Na1B O10 . 2.3809(12) ?
Na1B O8 6 2.3821(18) ?
Na1B O8 4 2.3821(18) ?
Na1B OW2B 7 2.734(11) ?
Na1B OW2B . 2.734(11) ?
Na1B OW2A . 2.855(8) ?
Na1B OW2A 7 2.855(8) ?
Na1B Si4 7 3.3977(5) ?
Na1B Si4 . 3.3977(5) ?
Na1B O9 4 3.4070(14) ?
Na2 OW1 . 2.382(2) ?
Na2 OW1 2 2.382(2) ?
Na2 O4 4_545 2.5729(17) ?
Na2 O4 3_445 2.5729(17) ?
Na2 O3 3_445 2.6482(14) ?
Na2 O3 4_545 2.6482(14) ?
Na2 O7 1_545 2.741(2) ?
Na2 Si1 4_545 3.3186(7) ?
Na2 Si1 3_445 3.3186(7) ?
Na2 O6 2_545 3.6067(16) ?
Na2 O6 1_545 3.6067(16) ?
Si1 O1 . 1.5720(14) ?
Si1 O2 . 1.6256(14) ?
Si1 O3 . 1.6367(13) ?
Si1 O4 . 1.6530(13) ?
Si1 Na2 3 3.3186(7) ?
Si1 Sr1 4 3.7848(5) ?
Si2 O5 . 1.5968(14) ?
Si2 O6 . 1.6085(13) ?
Si2 O4 4_545 1.6183(13) ?
Si2 O7 . 1.6261(9) ?
Si3 O8 . 1.5715(16) ?
Si3 O2 7_556 1.6326(14) ?
Si3 O5 . 1.6335(15) ?
Si3 O9 . 1.6377(14) ?
Si3 Na1A 6_556 3.387(3) ?
Si3 Na1B 4_545 3.4080(5) ?
Si3 Na1A 4_545 3.467(8) ?
Si4 O10 . 1.5728(13) ?
Si4 O9 6 1.6216(13) ?
Si4 O3 4 1.6271(13) ?
Si4 O6 . 1.6534(12) ?
Si4 Na1A 7 3.365(3) ?
Si4 Sr1 4 3.6912(5) ?
O1 Sr1 4 2.5184(13) ?
O1 O2 . 2.686(2) ?
O1 O4 . 2.6884(19) ?
O1 O3 . 2.7152(19) ?
O1 OW2B 6_566 2.839(9) ?
O1 O6 4 3.2050(19) ?
O1 OW2A 6_566 3.24(2) ?
O1 O10 . 3.2515(19) ?
O1 O10 4_545 3.3181(18) ?
O1 OW2A 7 3.384(13) ?
O2 Si3 7_556 1.6326(14) ?
O2 O5 7_556 2.5700(19) ?
O2 O3 . 2.5869(19) ?
O2 O4 . 2.6249(19) ?
O2 O9 7_556 2.6577(19) ?
O2 O8 7_556 2.664(2) ?
O2 OW1 7_546 3.096(3) ?
O3 Si4 4_545 1.6271(13) ?
O3 O4 . 2.5479(18) ?
O3 O9 7_546 2.6063(18) ?
O3 O6 4_545 2.6172(18) ?
O3 Na2 3 2.6482(14) ?
O3 O10 4_545 2.7143(18) ?
O3 OW1 7_546 3.492(3) ?
O4 Si2 4 1.6184(13) ?
O4 Na2 3 2.5729(17) ?
O4 O7 3 2.6371(19) ?
O4 O5 4 2.6481(19) ?
O4 O6 4 2.6501(18) ?
O4 O4 2_655 3.090(3) ?
O4 OW1 4 3.305(3) ?
O4 Sr1 4 4.1469(13) ?
O5 O9 . 2.5490(18) ?
O5 O2 7_556 2.5700(19) ?
O5 O6 . 2.6083(18) ?
O5 O7 . 2.6262(15) ?
O5 O4 4_545 2.6481(19) ?
O5 O8 . 2.693(2) ?
O5 OW1 . 3.479(3) ?
O6 O10 . 2.5851(17) ?
O6 O3 4 2.6172(18) ?
O6 O7 . 2.6280(12) ?
O6 O9 6 2.6404(17) ?
O6 O4 4_545 2.6501(18) ?
O6 O1 4_545 3.2050(19) ?
O6 OW2A 6_566 3.323(13) ?
O6 O8 . 3.346(2) ?
O7 Si2 2 1.6261(9) ?
O7 O5 2 2.6262(15) ?
O7 O6 2 2.6280(12) ?
O7 O4 3_445 2.6371(19) ?
O7 O4 4_545 2.6371(19) ?
O7 Na2 1_565 2.741(2) ?
O8 Na1A 6_556 2.299(6) ?
O8 Na1B 4_545 2.3821(18) ?
O8 Na1A 4_545 2.516(15) ?
O8 O2 7_556 2.664(2) ?
O8 O9 . 2.694(2) ?
O8 OW2B 4_545 2.891(19) ?
O8 OW2B 6_566 3.036(11) ?
O8 OW2A 6_566 3.120(8) ?
O8 O10 4_545 3.219(2) ?
O9 Si4 6_556 1.6216(13) ?
O9 O3 7_546 2.6063(18) ?
O9 O6 6_556 2.6404(17) ?
O9 O2 7_556 2.6577(19) ?
O9 O10 6_556 2.6758(18) ?
O9 OW1 . 3.082(3) ?
O9 Na1A 4_545 3.366(4) ?
O9 Na1B 4_545 3.4070(14) ?
O9 Na1A 6_556 3.486(9) ?
O10 Na1A 7 2.413(6) ?
O10 Sr1 4 2.4580(12) ?
O10 O9 6 2.6758(18) ?
O10 O3 4 2.7143(18) ?
O10 O8 4 3.219(2) ?
O10 OW2B 7 3.283(10) ?
OW1 O2 7_546 3.096(3) ?
OW1 O4 4_545 3.305(3) ?
OW1 OW2A 6_556 3.40(3) ?
OW1 O3 7_546 3.492(3) ?
OW2A OW2B . 0.585(12) ?
OW2A Na1A 7 2.50(3) ?
OW2A Sr1 7 2.993(10) ?
OW2A Sr1 6_565 3.077(12) ?
OW2A O8 6_565 3.120(8) ?
OW2A O1 6_565 3.24(2) ?
OW2A O6 6_565 3.323(13) ?
OW2A O10 6_565 3.360(5) ?
OW2A O8 4 3.37(2) ?
OW2A O1 7 3.384(13) ?
OW2B Na1A 7 2.38(3) ?
OW2B O1 6_565 2.839(9) ?
OW2B O8 4 2.891(19) ?
OW2B Sr1 7 2.952(14) ?
OW2B Sr1 6_565 2.959(10) ?
OW2B O8 6_565 3.036(11) ?
OW2B O10 7 3.283(10) ?
